data_7251791
loop_
_publ_author_name
'Konno, Ryunosuke'
'Fujita, Manami'
'Maekawa, Rima'
'Masu, Hyuma'
'Katagiri, Kosuke'

_publ_section_title
;
 Preparation of phosphine oxides with anthrylphenyl, pyrenylphenyl,
 anthrylethynyl, and pyrenylethynyl groups: luminescence properties and
 conformational polymorphs
;
_journal_issue 15
_journal_name_full CrystEngComm
_journal_page_first 2455
_journal_page_last 2467
_journal_paper_doi 10.1039/D5CE00837A
_journal_volume 28
_journal_year 2026
_chemical_formula_moiety 'C30 H19 O P'
_chemical_formula_sum 'C30 H19 O P'
_chemical_formula_weight 426.42
_space_group_crystal_system monoclinic
_space_group_IT_number 14
_space_group_name_Hall '-P 2ybc'
_space_group_name_H-M_alt 'P 1 21/c 1'
_atom_sites_solution_hydrogens geom
_atom_sites_solution_primary direct
_audit_creation_date 2023-12-07
_audit_creation_method
;
Olex2 1.2
(compiled 2016.02.19 svn.r3266 for OlexSys, GUI svn.r5155)
;
_audit_update_record
;
2025-03-19 deposited with the CCDC.	2026-03-11 downloaded from the CCDC.
;
_cell_angle_alpha 90
_cell_angle_beta 95.7870(11)
_cell_angle_gamma 90
_cell_formula_units_Z 4
_cell_length_a 8.70743(11)
_cell_length_b 11.37805(14)
_cell_length_c 21.6228(3)
_cell_measurement_reflns_used 6335
_cell_measurement_temperature 173
_cell_measurement_theta_max 76.8980
_cell_measurement_theta_min 4.3800
_cell_volume 2131.33(5)
_computing_cell_refinement 'CrysAlisPro 1.171.39.46 (Rigaku OD, 2018)'
_computing_data_collection 'CrysAlisPro 1.171.39.46 (Rigaku OD, 2018)'
_computing_data_reduction 'CrysAlisPro 1.171.39.46 (Rigaku OD, 2018)'
_computing_molecular_graphics 'Olex2 (Dolomanov et al., 2009)'
_computing_publication_material 'Olex2 (Dolomanov et al., 2009)'
_computing_structure_refinement 'ShelXL (Sheldrick, 2015)'
_computing_structure_solution 'ShelXT (Sheldrick, 2015)'
_diffrn_ambient_temperature 173
_diffrn_detector 'CCD plate'
_diffrn_measured_fraction_theta_full 1.000
_diffrn_measured_fraction_theta_max 0.966
_diffrn_measurement_details
;
List of Runs (angles in degrees, time in seconds):

  # Type    Start    End  Width  t~exp~   \w     \q     \k     \f   Frames
#--------------------------------------------------------------------------
  1  \w    -21.00   6.00   0.50    0.71    --    0.00  68.00  94.00   54
  2  \w    -88.00 -16.00   0.50    0.71    --    0.00 -57.00-120.00  144
  3  \w    -16.00  88.00   0.50    0.71    --    0.00  57.00 -90.00  208
  4  \w     23.00  48.00   0.50    0.71    --    0.00  68.00  94.00   50
  5  \w     85.00 133.00   0.50    2.84    --  101.00  61.00-150.00   96
  6  \w    139.00 165.00   0.50    2.84    --  101.00  61.00-150.00   52
  7  \w     37.00 113.00   0.50    2.84    --  101.00 -61.00-120.00  152
  8  \w     16.00 127.00   0.50    2.84    --  101.00 -82.00  90.00  222
  9  \w     12.00 128.00   0.50    2.84    --  101.00 -61.00  90.00  232
 10  \w     12.00 166.00   0.50    2.84    --  101.00  15.00  60.00  308
;
_diffrn_measurement_device 'four-circle diffractometer'
_diffrn_measurement_device_type 'XtaLAB AFC12 (RINC): Kappa dual home/near'
_diffrn_measurement_method '\w scans'
_diffrn_orient_matrix_type 'CrysAlisPro convention (1999,Acta A55,543-557)'
_diffrn_orient_matrix_UB_11 -0.0358313000
_diffrn_orient_matrix_UB_12 -0.0916055000
_diffrn_orient_matrix_UB_13 0.0490505000
_diffrn_orient_matrix_UB_21 -0.1112240000
_diffrn_orient_matrix_UB_22 0.0872368000
_diffrn_orient_matrix_UB_23 0.0267758000
_diffrn_orient_matrix_UB_31 -0.1340239000
_diffrn_orient_matrix_UB_32 -0.0481899000
_diffrn_orient_matrix_UB_33 -0.0448072000
_diffrn_radiation_monochromator mirror
_diffrn_radiation_probe x-ray
_diffrn_radiation_type CuK\a
_diffrn_radiation_wavelength 1.54184
_diffrn_reflns_av_R_equivalents 0.0372
_diffrn_reflns_av_unetI/netI 0.0409
_diffrn_reflns_Laue_measured_fraction_full 1.000
_diffrn_reflns_Laue_measured_fraction_max 0.966
_diffrn_reflns_limit_h_max 9
_diffrn_reflns_limit_h_min -10
_diffrn_reflns_limit_k_max 14
_diffrn_reflns_limit_k_min -13
_diffrn_reflns_limit_l_max 27
_diffrn_reflns_limit_l_min -26
_diffrn_reflns_number 11624
_diffrn_reflns_point_group_measured_fraction_full 1.000
_diffrn_reflns_point_group_measured_fraction_max 0.966
_diffrn_reflns_theta_full 67.684
_diffrn_reflns_theta_max 77.291
_diffrn_reflns_theta_min 4.110
_diffrn_source 'micro-focus sealed X-ray tube'
_diffrn_source_type 'Rigaku (Cu) X-ray Source'
_exptl_absorpt_coefficient_mu 1.294
_exptl_absorpt_correction_T_max 1.00000
_exptl_absorpt_correction_T_min 0.71327
_exptl_absorpt_correction_type multi-scan
_exptl_absorpt_process_details
;
CrysAlisPro 1.171.39.46 (Rigaku Oxford Diffraction, 2018)
Empirical absorption correction using spherical harmonics,
 implemented in SCALE3 ABSPACK scaling algorithm.
;
_exptl_crystal_colour 'clear light yellow'
_exptl_crystal_colour_lustre clear
_exptl_crystal_colour_modifier light
_exptl_crystal_colour_primary yellow
_exptl_crystal_density_diffrn 1.329
_exptl_crystal_description prism
_exptl_crystal_F_000 888
_exptl_crystal_size_max 0.25
_exptl_crystal_size_mid 0.15
_exptl_crystal_size_min 0.08
_refine_diff_density_max 0.293
_refine_diff_density_min -0.588
_refine_diff_density_rms 0.060
_refine_ls_extinction_method none
_refine_ls_goodness_of_fit_ref 1.109
_refine_ls_hydrogen_treatment constr
_refine_ls_matrix_type full
_refine_ls_number_parameters 289
_refine_ls_number_reflns 4366
_refine_ls_number_restraints 0
_refine_ls_restrained_S_all 1.109
_refine_ls_R_factor_all 0.0505
_refine_ls_R_factor_gt 0.0458
_refine_ls_shift/su_max 0.001
_refine_ls_shift/su_mean 0.000
_refine_ls_structure_factor_coef Fsqd
_refine_ls_weighting_details 'w=1/[\s^2^(Fo^2^)+(0.0675P)^2^+1.0130P] where P=(Fo^2^+2Fc^2^)/3'
_refine_ls_weighting_scheme calc
_refine_ls_wR_factor_gt 0.1337
_refine_ls_wR_factor_ref 0.1377
_reflns_Friedel_coverage 0.000
_reflns_number_gt 3841
_reflns_number_total 4366
_reflns_threshold_expression 'I > 2\s(I)'
_cod_data_source_file d5ce00837a2.cif
_cod_data_source_block exp_1457
_cod_depositor_comments 'Adding full bibliography for 7251788--7251793.cif.'
_cod_database_code 7251791
_chemical_oxdiff_formula C30H19OP
_shelx_space_group_comment
;
The symmetry employed for this shelxl refinement is uniquely defined
by the following loop, which should always be used as a source of
symmetry information in preference to the above space-group names.
They are only intended as comments.
;
_reflns_odcompleteness_completeness 99.93
_reflns_odcompleteness_iscentric 1
_reflns_odcompleteness_theta 68.13
_olex2_refinement_description
;
1. Fixed Uiso
 At 1.2 times of:
  All C(H) groups
2.a Aromatic/amide H refined with riding coordinates:
 C24(H24), C20(H20), C5(H5), C30(H30), C4(H4), C26(H26), C7(H7), C15(H15),
 C8(H8), C22(H22), C21(H21), C12(H12), C27(H27), C14(H14), C23(H23), C10(H10),
 C11(H11), C28(H28), C29(H29)
;
_shelx_shelxl_version_number 2014/7
_olex2_exptl_crystal_mounting_method loop
_olex2_submission_special_instructions 'No special instructions were received'
_oxdiff_exptl_absorpt_empirical_details
;
Empirical correction (ABSPACK) includes:
- Absorption correction using spherical harmonics
- Frame scaling
;
_oxdiff_exptl_absorpt_empirical_full_max 1.465
_oxdiff_exptl_absorpt_empirical_full_min 0.702

loop_
_space_group_symop_operation_xyz
'x, y, z'
'-x, y+1/2, -z+1/2'
'-x, -y, -z'
'x, -y-1/2, z-1/2'

loop_
_atom_site_label
_atom_site_type_symbol
_atom_site_fract_x
_atom_site_fract_y
_atom_site_fract_z
_atom_site_U_iso_or_equiv
_atom_site_adp_type
_atom_site_occupancy
_atom_site_site_symmetry_order
_atom_site_calc_flag
_atom_site_refinement_flags_posn
_atom_site_refinement_flags_adp
_atom_site_refinement_flags_occupancy
_atom_site_disorder_assembly
_atom_site_disorder_group
P1 P 0.40523(5) 0.53110(4) 0.23632(2) 0.02350(14) Uani 1 1 d . . . . .
O1 O 0.35058(16) 0.65308(11) 0.22385(6) 0.0301(3) Uani 1 1 d . . . . .
C17 C 0.8276(2) 0.40752(16) 0.50136(8) 0.0258(4) Uani 1 1 d . . . . .
C16 C 0.7509(2) 0.40804(16) 0.44010(8) 0.0281(4) Uani 1 1 d . . . . .
C18 C 0.9345(2) 0.31664(15) 0.52014(8) 0.0266(4) Uani 1 1 d . . . . .
C25 C 0.5114(2) 0.47684(15) 0.17500(8) 0.0252(4) Uani 1 1 d . . . . .
C19 C 0.2493(2) 0.42999(16) 0.24444(8) 0.0255(4) Uani 1 1 d . . . . .
C6 C 0.8011(2) 0.49942(16) 0.54359(8) 0.0267(4) Uani 1 1 d . . . . .
C24 C 0.1011(2) 0.46813(16) 0.22474(9) 0.0297(4) Uani 1 1 d . . . . .
H24 H 0.0860 0.5435 0.2063 0.036 Uiso 1 1 calc R . . . .
C20 C 0.2710(2) 0.31824(17) 0.27104(9) 0.0309(4) Uani 1 1 d . . . . .
H20 H 0.3720 0.2912 0.2847 0.037 Uiso 1 1 calc R . . . .
C5 C 0.6984(2) 0.59010(17) 0.52381(9) 0.0313(4) Uani 1 1 d . . . . .
H5 H 0.6782 0.6509 0.5520 0.038 Uiso 1 1 calc R . . . .
C2 C 0.5810(2) 0.50933(18) 0.35932(9) 0.0314(4) Uani 1 1 d . . . . .
C30 C 0.5271(2) 0.55232(18) 0.12511(9) 0.0342(4) Uani 1 1 d . . . . .
H30 H 0.4863 0.6298 0.1253 0.041 Uiso 1 1 calc R . . . .
C3 C 0.6525(2) 0.50286(18) 0.42187(8) 0.0296(4) Uani 1 1 d . . . . .
C1 C 0.5223(2) 0.51597(17) 0.30652(9) 0.0317(4) Uani 1 1 d . . . . .
C13 C 0.9635(2) 0.22511(17) 0.47794(9) 0.0309(4) Uani 1 1 d . . . . .
C4 C 0.6263(2) 0.59233(18) 0.46408(9) 0.0324(4) Uani 1 1 d . . . . .
H4 H 0.5584 0.6551 0.4514 0.039 Uiso 1 1 calc R . . . .
C26 C 0.5714(2) 0.36317(17) 0.17413(9) 0.0318(4) Uani 1 1 d . . . . .
H26 H 0.5611 0.3113 0.2079 0.038 Uiso 1 1 calc R . . . .
C7 C 0.8821(2) 0.49744(18) 0.60446(8) 0.0304(4) Uani 1 1 d . . . . .
H7 H 0.8635 0.5576 0.6332 0.037 Uiso 1 1 calc R . . . .
C9 C 1.0154(2) 0.31793(17) 0.58044(8) 0.0292(4) Uani 1 1 d . . . . .
C15 C 0.7789(2) 0.31268(18) 0.39914(9) 0.0328(4) Uani 1 1 d . . . . .
H15 H 0.7261 0.3107 0.3585 0.039 Uiso 1 1 calc R . . . .
C8 C 0.9849(2) 0.41129(18) 0.62187(8) 0.0320(4) Uani 1 1 d . . . . .
H8 H 1.0380 0.4129 0.6625 0.038 Uiso 1 1 calc R . . . .
C22 C -0.0037(2) 0.28702(18) 0.25798(10) 0.0369(5) Uani 1 1 d . . . . .
H22 H -0.0903 0.2383 0.2627 0.044 Uiso 1 1 calc R . . . .
C21 C 0.1440(3) 0.24751(18) 0.27732(10) 0.0362(4) Uani 1 1 d . . . . .
H21 H 0.1582 0.1714 0.2950 0.043 Uiso 1 1 calc R . . . .
C12 C 1.0710(3) 0.13843(18) 0.49685(10) 0.0383(5) Uani 1 1 d . . . . .
H12 H 1.0904 0.0769 0.4690 0.046 Uiso 1 1 calc R . . . .
C27 C 0.6459(2) 0.32596(19) 0.12393(11) 0.0397(5) Uani 1 1 d . . . . .
H27 H 0.6865 0.2485 0.1233 0.048 Uiso 1 1 calc R . . . .
C14 C 0.8789(3) 0.22613(18) 0.41741(9) 0.0350(4) Uani 1 1 d . . . . .
H14 H 0.8939 0.1639 0.3894 0.042 Uiso 1 1 calc R . . . .
C23 C -0.0244(2) 0.39727(19) 0.23183(10) 0.0370(5) Uani 1 1 d . . . . .
H23 H -0.1256 0.4244 0.2187 0.044 Uiso 1 1 calc R . . . .
C10 C 1.1229(2) 0.22885(19) 0.59719(9) 0.0369(5) Uani 1 1 d . . . . .
H10 H 1.1777 0.2293 0.6375 0.044 Uiso 1 1 calc R . . . .
C11 C 1.1501(3) 0.14054(19) 0.55586(11) 0.0419(5) Uani 1 1 d . . . . .
H11 H 1.2234 0.0809 0.5679 0.050 Uiso 1 1 calc R . . . .
C28 C 0.6615(3) 0.4013(2) 0.07479(11) 0.0458(5) Uani 1 1 d . . . . .
H28 H 0.7130 0.3756 0.0405 0.055 Uiso 1 1 calc R . . . .
C29 C 0.6023(3) 0.5138(2) 0.07539(11) 0.0462(5) Uani 1 1 d . . . . .
H29 H 0.6133 0.5651 0.0415 0.055 Uiso 1 1 calc R . . . .

loop_
_atom_site_aniso_label
_atom_site_aniso_U_11
_atom_site_aniso_U_22
_atom_site_aniso_U_33
_atom_site_aniso_U_23
_atom_site_aniso_U_13
_atom_site_aniso_U_12
P1 0.0264(2) 0.0205(2) 0.0231(2) -0.00002(15) 0.00004(17) -0.00083(16)
O1 0.0364(7) 0.0217(6) 0.0318(7) 0.0003(5) 0.0020(5) 0.0018(5)
C17 0.0300(9) 0.0250(8) 0.0228(8) -0.0010(7) 0.0039(7) -0.0064(7)
C16 0.0312(9) 0.0284(9) 0.0249(8) -0.0026(7) 0.0033(7) -0.0073(7)
C18 0.0319(9) 0.0228(8) 0.0261(8) 0.0008(7) 0.0072(7) -0.0058(7)
C25 0.0231(8) 0.0260(9) 0.0264(8) -0.0008(7) 0.0013(6) -0.0010(7)
C19 0.0310(9) 0.0231(8) 0.0220(8) -0.0023(6) 0.0013(7) -0.0013(7)
C6 0.0296(9) 0.0279(9) 0.0230(8) -0.0028(7) 0.0048(7) -0.0050(7)
C24 0.0310(10) 0.0272(9) 0.0309(9) -0.0020(7) 0.0026(7) -0.0006(7)
C20 0.0327(10) 0.0281(9) 0.0320(9) 0.0012(8) 0.0043(7) -0.0003(8)
C5 0.0360(10) 0.0299(9) 0.0283(9) -0.0044(7) 0.0040(7) -0.0007(8)
C2 0.0298(9) 0.0344(10) 0.0294(9) 0.0006(8) -0.0008(7) -0.0063(8)
C30 0.0388(11) 0.0310(10) 0.0337(10) 0.0042(8) 0.0081(8) 0.0007(8)
C3 0.0296(9) 0.0338(9) 0.0247(9) 0.0017(7) -0.0007(7) -0.0055(8)
C1 0.0325(10) 0.0305(9) 0.0317(9) -0.0003(8) 0.0007(8) -0.0024(8)
C13 0.0377(10) 0.0255(9) 0.0308(9) -0.0012(7) 0.0089(8) -0.0045(8)
C4 0.0311(10) 0.0327(10) 0.0334(10) 0.0014(8) 0.0026(8) 0.0008(8)
C26 0.0304(10) 0.0283(9) 0.0367(10) 0.0012(8) 0.0034(8) 0.0009(8)
C7 0.0375(10) 0.0318(9) 0.0222(8) -0.0042(7) 0.0040(7) -0.0042(8)
C9 0.0322(9) 0.0297(9) 0.0262(9) 0.0047(7) 0.0051(7) -0.0038(8)
C15 0.0409(11) 0.0335(10) 0.0237(8) -0.0062(7) 0.0015(7) -0.0075(8)
C8 0.0387(10) 0.0353(10) 0.0215(8) -0.0004(7) 0.0005(7) -0.0051(8)
C22 0.0357(10) 0.0358(11) 0.0403(11) -0.0069(9) 0.0096(8) -0.0105(9)
C21 0.0448(12) 0.0256(9) 0.0396(11) 0.0007(8) 0.0104(9) -0.0055(8)
C12 0.0473(12) 0.0255(9) 0.0435(11) -0.0013(8) 0.0122(9) 0.0023(9)
C27 0.0344(11) 0.0349(10) 0.0501(12) -0.0081(9) 0.0053(9) 0.0045(9)
C14 0.0469(12) 0.0288(10) 0.0302(9) -0.0084(8) 0.0087(8) -0.0049(8)
C23 0.0286(10) 0.0396(11) 0.0426(11) -0.0071(9) 0.0032(8) -0.0025(8)
C10 0.0409(11) 0.0372(11) 0.0323(10) 0.0104(8) 0.0023(8) 0.0009(9)
C11 0.0468(12) 0.0330(11) 0.0466(12) 0.0099(9) 0.0077(10) 0.0074(9)
C28 0.0422(12) 0.0555(14) 0.0424(12) -0.0080(10) 0.0169(9) 0.0048(10)
C29 0.0533(14) 0.0494(13) 0.0381(11) 0.0065(10) 0.0161(10) 0.0009(11)

loop_
_atom_type_symbol
_atom_type_description
_atom_type_scat_dispersion_real
_atom_type_scat_dispersion_imag
_atom_type_scat_source
C C 0.0181 0.0091 'International Tables Vol C Tables 4.2.6.8 and 6.1.1.4'
H H 0.0000 0.0000 'International Tables Vol C Tables 4.2.6.8 and 6.1.1.4'
O O 0.0492 0.0322 'International Tables Vol C Tables 4.2.6.8 and 6.1.1.4'
P P 0.2955 0.4335 'International Tables Vol C Tables 4.2.6.8 and 6.1.1.4'

loop_
_geom_angle_atom_site_label_1
_geom_angle_atom_site_label_2
_geom_angle_atom_site_label_3
_geom_angle
_geom_angle_site_symmetry_1
_geom_angle_site_symmetry_3
_geom_angle_publ_flag
O1 P1 C25 111.49(8) . . ?
O1 P1 C19 112.58(8) . . ?
O1 P1 C1 113.45(9) . . ?
C25 P1 C19 107.52(8) . . ?
C1 P1 C25 107.92(9) . . ?
C1 P1 C19 103.39(9) . . ?
C16 C17 C18 120.07(16) . . ?
C16 C17 C6 120.24(17) . . ?
C6 C17 C18 119.67(16) . . ?
C17 C16 C15 118.56(17) . . ?
C3 C16 C17 118.62(17) . . ?
C3 C16 C15 122.81(17) . . ?
C17 C18 C13 120.12(17) . . ?
C9 C18 C17 120.32(16) . . ?
C9 C18 C13 119.55(17) . . ?
C30 C25 P1 117.09(14) . . ?
C26 C25 P1 123.25(14) . . ?
C26 C25 C30 119.60(17) . . ?
C24 C19 P1 117.20(14) . . ?
C24 C19 C20 119.56(17) . . ?
C20 C19 P1 123.20(14) . . ?
C17 C6 C7 118.85(17) . . ?
C5 C6 C17 118.97(16) . . ?
C5 C6 C7 122.17(17) . . ?
C19 C24 H24 119.8 . . ?
C23 C24 C19 120.41(18) . . ?
C23 C24 H24 119.8 . . ?
C19 C20 H20 120.3 . . ?
C21 C20 C19 119.42(19) . . ?
C21 C20 H20 120.3 . . ?
C6 C5 H5 119.5 . . ?
C4 C5 C6 121.00(17) . . ?
C4 C5 H5 119.5 . . ?
C1 C2 C3 179.1(2) . . ?
C25 C30 H30 120.2 . . ?
C29 C30 C25 119.7(2) . . ?
C29 C30 H30 120.2 . . ?
C16 C3 C2 119.83(18) . . ?
C4 C3 C16 120.54(17) . . ?
C4 C3 C2 119.61(18) . . ?
C2 C1 P1 169.21(19) . . ?
C18 C13 C14 118.08(18) . . ?
C12 C13 C18 119.15(18) . . ?
C12 C13 C14 122.77(18) . . ?
C5 C4 C3 120.58(18) . . ?
C5 C4 H4 119.7 . . ?
C3 C4 H4 119.7 . . ?
C25 C26 H26 120.0 . . ?
C27 C26 C25 119.93(19) . . ?
C27 C26 H26 120.0 . . ?
C6 C7 H7 119.4 . . ?
C8 C7 C6 121.20(17) . . ?
C8 C7 H7 119.4 . . ?
C18 C9 C8 118.49(17) . . ?
C10 C9 C18 119.11(18) . . ?
C10 C9 C8 122.39(18) . . ?
C16 C15 H15 119.5 . . ?
C14 C15 C16 121.07(18) . . ?
C14 C15 H15 119.5 . . ?
C7 C8 C9 121.46(17) . . ?
C7 C8 H8 119.3 . . ?
C9 C8 H8 119.3 . . ?
C21 C22 H22 120.1 . . ?
C23 C22 H22 120.1 . . ?
C23 C22 C21 119.84(18) . . ?
C20 C21 C22 120.50(19) . . ?
C20 C21 H21 119.8 . . ?
C22 C21 H21 119.8 . . ?
C13 C12 H12 119.5 . . ?
C11 C12 C13 120.96(19) . . ?
C11 C12 H12 119.5 . . ?
C26 C27 H27 119.9 . . ?
C28 C27 C26 120.2(2) . . ?
C28 C27 H27 119.9 . . ?
C13 C14 H14 119.0 . . ?
C15 C14 C13 122.02(18) . . ?
C15 C14 H14 119.0 . . ?
C24 C23 C22 120.27(19) . . ?
C24 C23 H23 119.9 . . ?
C22 C23 H23 119.9 . . ?
C9 C10 H10 119.6 . . ?
C11 C10 C9 120.82(19) . . ?
C11 C10 H10 119.6 . . ?
C12 C11 H11 119.8 . . ?
C10 C11 C12 120.4(2) . . ?
C10 C11 H11 119.8 . . ?
C27 C28 H28 119.9 . . ?
C29 C28 C27 120.1(2) . . ?
C29 C28 H28 119.9 . . ?
C30 C29 H29 119.8 . . ?
C28 C29 C30 120.5(2) . . ?
C28 C29 H29 119.8 . . ?

loop_
_geom_bond_atom_site_label_1
_geom_bond_atom_site_label_2
_geom_bond_distance
_geom_bond_site_symmetry_2
_geom_bond_publ_flag
P1 O1 1.4831(13) . ?
P1 C25 1.8003(18) . ?
P1 C19 1.8020(18) . ?
P1 C1 1.750(2) . ?
C17 C16 1.422(2) . ?
C17 C18 1.423(3) . ?
C17 C6 1.422(2) . ?
C16 C3 1.409(3) . ?
C16 C15 1.437(3) . ?
C18 C13 1.424(3) . ?
C18 C9 1.418(3) . ?
C25 C30 1.396(3) . ?
C25 C26 1.396(3) . ?
C19 C24 1.387(3) . ?
C19 C20 1.401(3) . ?
C6 C5 1.404(3) . ?
C6 C7 1.429(3) . ?
C24 H24 0.9500 . ?
C24 C23 1.379(3) . ?
C20 H20 0.9500 . ?
C20 C21 1.386(3) . ?
C5 H5 0.9500 . ?
C5 C4 1.378(3) . ?
C2 C3 1.433(3) . ?
C2 C1 1.205(3) . ?
C30 H30 0.9500 . ?
C30 C29 1.386(3) . ?
C3 C4 1.401(3) . ?
C13 C12 1.392(3) . ?
C13 C14 1.435(3) . ?
C4 H4 0.9500 . ?
C26 H26 0.9500 . ?
C26 C27 1.386(3) . ?
C7 H7 0.9500 . ?
C7 C8 1.355(3) . ?
C9 C8 1.431(3) . ?
C9 C10 1.402(3) . ?
C15 H15 0.9500 . ?
C15 C14 1.347(3) . ?
C8 H8 0.9500 . ?
C22 H22 0.9500 . ?
C22 C21 1.386(3) . ?
C22 C23 1.380(3) . ?
C21 H21 0.9500 . ?
C12 H12 0.9500 . ?
C12 C11 1.388(3) . ?
C27 H27 0.9500 . ?
C27 C28 1.382(3) . ?
C14 H14 0.9500 . ?
C23 H23 0.9500 . ?
C10 H10 0.9500 . ?
C10 C11 1.381(3) . ?
C11 H11 0.9500 . ?
C28 H28 0.9500 . ?
C28 C29 1.380(3) . ?
C29 H29 0.9500 . ?

loop_
_geom_torsion_atom_site_label_1
_geom_torsion_atom_site_label_2
_geom_torsion_atom_site_label_3
_geom_torsion_atom_site_label_4
_geom_torsion
_geom_torsion_site_symmetry_1
_geom_torsion_site_symmetry_2
_geom_torsion_site_symmetry_3
_geom_torsion_site_symmetry_4
_geom_torsion_publ_flag
P1 C25 C30 C29 -177.46(17) . . . . ?
P1 C25 C26 C27 177.11(15) . . . . ?
P1 C19 C24 C23 -177.39(15) . . . . ?
P1 C19 C20 C21 177.91(15) . . . . ?
O1 P1 C25 C30 -0.70(18) . . . . ?
O1 P1 C25 C26 -177.84(15) . . . . ?
O1 P1 C19 C24 14.30(17) . . . . ?
O1 P1 C19 C20 -163.72(15) . . . . ?
O1 P1 C1 C2 68.7(10) . . . . ?
C17 C16 C3 C2 176.26(17) . . . . ?
C17 C16 C3 C4 -2.4(3) . . . . ?
C17 C16 C15 C14 -1.9(3) . . . . ?
C17 C18 C13 C12 178.66(17) . . . . ?
C17 C18 C13 C14 -1.7(3) . . . . ?
C17 C18 C9 C8 1.0(3) . . . . ?
C17 C18 C9 C10 -178.43(17) . . . . ?
C17 C6 C5 C4 -1.4(3) . . . . ?
C17 C6 C7 C8 1.3(3) . . . . ?
C16 C17 C18 C13 -0.9(3) . . . . ?
C16 C17 C18 C9 177.76(16) . . . . ?
C16 C17 C6 C5 0.0(3) . . . . ?
C16 C17 C6 C7 -178.87(16) . . . . ?
C16 C3 C4 C5 1.0(3) . . . . ?
C16 C15 C14 C13 -0.7(3) . . . . ?
C18 C17 C16 C3 -176.42(17) . . . . ?
C18 C17 C16 C15 2.7(3) . . . . ?
C18 C17 C6 C5 178.31(17) . . . . ?
C18 C17 C6 C7 -0.6(3) . . . . ?
C18 C13 C12 C11 -0.3(3) . . . . ?
C18 C13 C14 C15 2.6(3) . . . . ?
C18 C9 C8 C7 -0.3(3) . . . . ?
C18 C9 C10 C11 -0.2(3) . . . . ?
C25 P1 C19 C24 -108.88(15) . . . . ?
C25 P1 C19 C20 73.10(17) . . . . ?
C25 P1 C1 C2 -167.3(10) . . . . ?
C25 C30 C29 C28 0.2(4) . . . . ?
C25 C26 C27 C28 0.2(3) . . . . ?
C19 P1 C25 C30 123.15(15) . . . . ?
C19 P1 C25 C26 -53.99(17) . . . . ?
C19 P1 C1 C2 -53.6(10) . . . . ?
C19 C24 C23 C22 -0.7(3) . . . . ?
C19 C20 C21 C22 -0.5(3) . . . . ?
C6 C17 C16 C3 1.8(3) . . . . ?
C6 C17 C16 C15 -179.06(17) . . . . ?
C6 C17 C18 C13 -179.13(16) . . . . ?
C6 C17 C18 C9 -0.5(3) . . . . ?
C6 C5 C4 C3 0.9(3) . . . . ?
C6 C7 C8 C9 -0.8(3) . . . . ?
C24 C19 C20 C21 -0.1(3) . . . . ?
C20 C19 C24 C23 0.7(3) . . . . ?
C5 C6 C7 C8 -177.59(19) . . . . ?
C2 C3 C4 C5 -177.61(18) . . . . ?
C30 C25 C26 C27 0.0(3) . . . . ?
C3 C16 C15 C14 177.14(19) . . . . ?
C1 P1 C25 C30 -125.93(16) . . . . ?
C1 P1 C25 C26 56.94(18) . . . . ?
C1 P1 C19 C24 137.12(15) . . . . ?
C1 P1 C19 C20 -40.90(17) . . . . ?
C13 C18 C9 C8 179.60(17) . . . . ?
C13 C18 C9 C10 0.2(3) . . . . ?
C13 C12 C11 C10 0.3(3) . . . . ?
C26 C25 C30 C29 -0.2(3) . . . . ?
C26 C27 C28 C29 -0.2(4) . . . . ?
C7 C6 C5 C4 177.43(18) . . . . ?
C9 C18 C13 C12 0.0(3) . . . . ?
C9 C18 C13 C14 179.65(17) . . . . ?
C9 C10 C11 C12 -0.1(3) . . . . ?
C15 C16 C3 C2 -2.8(3) . . . . ?
C15 C16 C3 C4 178.55(18) . . . . ?
C8 C9 C10 C11 -179.56(19) . . . . ?
C21 C22 C23 C24 0.1(3) . . . . ?
C12 C13 C14 C15 -177.8(2) . . . . ?
C27 C28 C29 C30 0.0(4) . . . . ?
C14 C13 C12 C11 -179.9(2) . . . . ?
C23 C22 C21 C20 0.5(3) . . . . ?
C10 C9 C8 C7 179.08(19) . . . . ?
